data_1505946
loop_
_publ_author_name
'Evans, David A.'
'Aye, Yimon'
'Wu, Jimmy'

_publ_section_title
;
 Asymmetric, anti-selective scandium-catalyzed Sakurai additions to
 glyoxyamide. Applications to the syntheses of N-boc D-alloisoleucine and
 D-isoleucine.
;
_journal_issue 10
_journal_name_full 'Organic letters'
_journal_page_first 2071
_journal_page_last 2073
_journal_paper_doi 10.1021/ol0604771
_journal_volume 8
_journal_year 2006
_chemical_formula_sum 'C12 H15 N O2'
_chemical_formula_weight 205.25
_chemical_name_systematic
; 
 ? 
;
_space_group_IT_number 15
_symmetry_cell_setting monoclinic
_symmetry_space_group_name_Hall '-C 2yc'
_symmetry_space_group_name_H-M 'C 1 2/c 1'
_atom_sites_solution_hydrogens geom
_atom_sites_solution_primary direct
_atom_sites_solution_secondary difmap
_audit_creation_method SHELXL-97
_cell_angle_alpha 90.00
_cell_angle_beta 103.348(11)
_cell_angle_gamma 90.00
_cell_formula_units_Z 8
_cell_length_a 24.869(14)
_cell_length_b 11.816(7)
_cell_length_c 8.085(5)
_cell_measurement_reflns_used 808
_cell_measurement_temperature 193(2)
_cell_measurement_theta_max 27.49
_cell_measurement_theta_min 3.06
_cell_volume 2312(2)
_computing_cell_refinement 'Bruker SMART'
_computing_data_collection 'Bruker SMART'
_computing_data_reduction 'Bruker SAINT'
_computing_molecular_graphics 'Bruker SHELXTL'
_computing_publication_material 'Bruker SHELXTL'
_computing_structure_refinement 'SHELXL-97 (Sheldrick, 1997)'
_computing_structure_solution 'SHELXS-97 (Sheldrick, 1990)'
_diffrn_ambient_temperature 193(2)
_diffrn_measured_fraction_theta_full 1.000
_diffrn_measured_fraction_theta_max 1.000
_diffrn_measurement_device_type 'CCD area detector'
_diffrn_measurement_method 'phi and omega scans'
_diffrn_radiation_monochromator graphite
_diffrn_radiation_source 'fine-focus sealed tube'
_diffrn_radiation_type MoK\a
_diffrn_radiation_wavelength 0.71073
_diffrn_reflns_av_R_equivalents 0.0216
_diffrn_reflns_av_sigmaI/netI 0.0230
_diffrn_reflns_limit_h_max 29
_diffrn_reflns_limit_h_min -29
_diffrn_reflns_limit_k_max 13
_diffrn_reflns_limit_k_min -14
_diffrn_reflns_limit_l_max 8
_diffrn_reflns_limit_l_min -9
_diffrn_reflns_number 6332
_diffrn_reflns_theta_full 25.00
_diffrn_reflns_theta_max 25.00
_diffrn_reflns_theta_min 1.92
_exptl_absorpt_coefficient_mu 0.080
_exptl_absorpt_correction_type none
_exptl_crystal_colour colourless
_exptl_crystal_density_diffrn 1.180
_exptl_crystal_density_meas 0
_exptl_crystal_density_method 'not measured'
_exptl_crystal_description rod
_exptl_crystal_F_000 880
_exptl_crystal_size_max 0.03
_exptl_crystal_size_mid 0.02
_exptl_crystal_size_min 0.01
_refine_diff_density_max 0.168
_refine_diff_density_min -0.136
_refine_diff_density_rms 0.028
_refine_ls_extinction_method none
_refine_ls_goodness_of_fit_ref 1.069
_refine_ls_hydrogen_treatment mixed
_refine_ls_matrix_type full
_refine_ls_number_parameters 196
_refine_ls_number_reflns 2031
_refine_ls_number_restraints 0
_refine_ls_restrained_S_all 1.069
_refine_ls_R_factor_all 0.0433
_refine_ls_R_factor_gt 0.0355
_refine_ls_shift/su_max 0.000
_refine_ls_shift/su_mean 0.000
_refine_ls_structure_factor_coef Fsqd
_refine_ls_weighting_details 'calc w=1/[\s^2^(Fo^2^)+(0.0449P)^2^+0.7886P] where P=(Fo^2^+2Fc^2^)/3'
_refine_ls_weighting_scheme calc
_refine_ls_wR_factor_gt 0.0887
_refine_ls_wR_factor_ref 0.0937
_reflns_number_gt 1717
_reflns_number_total 2031
_reflns_threshold_expression >2sigma(I)
_cod_data_source_file ol0604771si20060224_113459.cif
_cod_data_source_block jwu100sad
_cod_depositor_comments
;
The following automatic conversions were performed:

'_symmetry_cell_setting' value 'Monoclinic' changed to 'monoclinic'
according to /home/saulius/struct/CIF-dictionaries/cif_core.dic
dictionary named 'cif_core.dic' version 2.4.1 from 2010-06-29.

Automatic conversion script
Id: cif_fix_values 1715 2011-07-08 13:25:40Z adriana 
;
_cod_original_sg_symbol_H-M C2/c
_cod_database_code 1505946

loop_
_symmetry_equiv_pos_as_xyz
'x, y, z'
'-x, y, -z+1/2'
'x+1/2, y+1/2, z'
'-x+1/2, y+1/2, -z+1/2'
'-x, -y, -z'
'x, -y, z-1/2'
'-x+1/2, -y+1/2, -z'
'x+1/2, -y+1/2, z-1/2'

loop_
_atom_site_label
_atom_site_type_symbol
_atom_site_fract_x
_atom_site_fract_y
_atom_site_fract_z
_atom_site_U_iso_or_equiv
_atom_site_adp_type
_atom_site_occupancy
_atom_site_symmetry_multiplicity
_atom_site_calc_flag
C1 C 0.26486(5) 0.41906(10) 0.27407(15) 0.0317(3) Uani 1 1 d
C2 C 0.20828(5) 0.41171(11) 0.15253(15) 0.0313(3) Uani 1 1 d
C3 C 0.16722(6) 0.34993(12) 0.23736(18) 0.0406(3) Uani 1 1 d
C4 C 0.10889(7) 0.36845(15) 0.1407(2) 0.0541(4) Uani 1 1 d
C5 C 0.07144(8) 0.42322(19) 0.1972(3) 0.0729(6) Uani 1 1 d
C6 C 0.18114(10) 0.22440(15) 0.2598(3) 0.0620(5) Uani 1 1 d
C7 C 0.36073(5) 0.34718(11) 0.33342(15) 0.0356(3) Uani 1 1 d
C8 C 0.39032(7) 0.25080(15) 0.3150(2) 0.0559(4) Uani 1 1 d
C9 C 0.44494(8) 0.24111(18) 0.4021(3) 0.0727(6) Uani 1 1 d
C10 C 0.47030(7) 0.32577(17) 0.5078(2) 0.0632(5) Uani 1 1 d
C11 C 0.44080(7) 0.42074(15) 0.5271(2) 0.0533(4) Uani 1 1 d
C12 C 0.38641(6) 0.43293(13) 0.4401(2) 0.0452(4) Uani 1 1 d
H1 H 0.2955(6) 0.3108(13) 0.1548(19) 0.039(4) Uiso 1 1 d
H2 H 0.2263(7) 0.4062(15) -0.057(2) 0.056(5) Uiso 1 1 d
H3 H 0.1707(6) 0.3850(12) 0.349(2) 0.041(4) Uiso 1 1 d
H4 H 0.0994(8) 0.3330(16) 0.032(3) 0.074(6) Uiso 1 1 d
H2A H 0.1965(5) 0.4890(12) 0.1334(16) 0.032(3) Uiso 1 1 d
H5A H 0.0805(9) 0.4556(19) 0.312(3) 0.090(7) Uiso 1 1 d
H6A H 0.1545(8) 0.1865(16) 0.315(2) 0.073(5) Uiso 1 1 d
H5B H 0.0333(9) 0.4326(17) 0.128(3) 0.084(6) Uiso 1 1 d
H6B H 0.1780(8) 0.1891(17) 0.146(3) 0.078(6) Uiso 1 1 d
H6C H 0.2186(10) 0.2123(19) 0.330(3) 0.091(7) Uiso 1 1 d
N1 N 0.30496(4) 0.35372(9) 0.23988(14) 0.0343(3) Uani 1 1 d
O1 O 0.27112(4) 0.48240(8) 0.39827(12) 0.0427(3) Uani 1 1 d
O2 O 0.20948(4) 0.35828(8) -0.00351(11) 0.0352(2) Uani 1 1 d
H12 H 0.3664(7) 0.4957(15) 0.455(2) 0.052(4) Uiso 1 1 d
H8 H 0.3724(8) 0.1907(16) 0.243(2) 0.068(5) Uiso 1 1 d
H11 H 0.4578(7) 0.4797(17) 0.600(2) 0.070(5) Uiso 1 1 d
H10 H 0.5072(9) 0.3174(16) 0.566(2) 0.072(5) Uiso 1 1 d
H9 H 0.4637(9) 0.1696(19) 0.391(3) 0.093(7) Uiso 1 1 d

loop_
_atom_site_aniso_label
_atom_site_aniso_U_11
_atom_site_aniso_U_22
_atom_site_aniso_U_33
_atom_site_aniso_U_23
_atom_site_aniso_U_13
_atom_site_aniso_U_12
C1 0.0364(7) 0.0300(6) 0.0306(6) 0.0008(5) 0.0115(5) -0.0004(5)
C2 0.0354(7) 0.0285(7) 0.0312(6) -0.0010(5) 0.0099(5) 0.0008(5)
C3 0.0424(8) 0.0465(8) 0.0366(7) -0.0038(6) 0.0167(6) -0.0080(6)
C4 0.0428(9) 0.0716(11) 0.0505(9) -0.0087(8) 0.0161(7) -0.0173(8)
C5 0.0399(10) 0.0934(15) 0.0866(14) -0.0120(12) 0.0169(10) -0.0051(9)
C6 0.0786(14) 0.0471(9) 0.0696(12) 0.0111(9) 0.0358(11) -0.0112(9)
C7 0.0348(7) 0.0434(8) 0.0295(6) 0.0046(6) 0.0091(5) 0.0024(6)
C8 0.0473(10) 0.0614(10) 0.0532(9) -0.0147(8) -0.0004(7) 0.0145(8)
C9 0.0522(11) 0.0759(13) 0.0792(13) -0.0169(10) -0.0069(9) 0.0251(9)
C10 0.0379(9) 0.0768(12) 0.0664(11) 0.0013(9) -0.0050(8) 0.0066(8)
C11 0.0423(9) 0.0544(10) 0.0590(10) 0.0001(8) 0.0034(7) -0.0085(7)
C12 0.0384(8) 0.0401(8) 0.0561(9) 0.0006(7) 0.0087(7) -0.0018(6)
N1 0.0352(6) 0.0372(6) 0.0300(6) -0.0037(5) 0.0069(5) 0.0026(5)
O1 0.0403(6) 0.0460(6) 0.0407(5) -0.0129(4) 0.0068(4) 0.0035(4)
O2 0.0396(5) 0.0372(5) 0.0300(5) -0.0021(4) 0.0105(4) -0.0046(4)

loop_
_atom_type_symbol
_atom_type_description
_atom_type_scat_dispersion_real
_atom_type_scat_dispersion_imag
_atom_type_scat_source
C C 0.0033 0.0016 'International Tables Vol C Tables 4.2.6.8 and 6.1.1.4'
H H 0.0000 0.0000 'International Tables Vol C Tables 4.2.6.8 and 6.1.1.4'
N N 0.0061 0.0033 'International Tables Vol C Tables 4.2.6.8 and 6.1.1.4'
O O 0.0106 0.0060 'International Tables Vol C Tables 4.2.6.8 and 6.1.1.4'

loop_
_geom_angle_atom_site_label_1
_geom_angle_atom_site_label_2
_geom_angle_atom_site_label_3
_geom_angle
O1 C1 N1 123.90(12)
O1 C1 C2 119.00(11)
N1 C1 C2 117.09(11)
O2 C2 C1 113.21(10)
O2 C2 C3 109.74(11)
C1 C2 C3 110.43(11)
C4 C3 C6 111.75(14)
C4 C3 C2 111.14(12)
C6 C3 C2 111.01(13)
C5 C4 C3 125.14(18)
C8 C7 C12 119.26(14)
C8 C7 N1 117.78(13)
C12 C7 N1 122.97(12)
C7 C8 C9 119.85(16)
C10 C9 C8 120.89(17)
C11 C10 C9 119.19(17)
C10 C11 C12 121.00(16)
C11 C12 C7 119.80(15)
C1 N1 C7 127.13(12)

loop_
_geom_bond_atom_site_label_1
_geom_bond_atom_site_label_2
_geom_bond_distance
C1 O1 1.2330(15)
C1 N1 1.3395(17)
C1 C2 1.5212(19)
C2 O2 1.4171(16)
C2 C3 1.5393(19)
C3 C4 1.497(2)
C3 C6 1.524(2)
C4 C5 1.300(3)
C7 C8 1.382(2)
C7 C12 1.387(2)
C7 N1 1.4204(18)
C8 C9 1.383(2)
C9 C10 1.371(3)
C10 C11 1.369(3)
C11 C12 1.381(2)

loop_
_geom_hbond_atom_site_label_D
_geom_hbond_atom_site_label_H
_geom_hbond_atom_site_label_A
_geom_hbond_distance_DH
_geom_hbond_distance_HA
_geom_hbond_distance_DA
_geom_hbond_angle_DHA
_geom_hbond_site_symmetry_A
N1 H1 O2 0.843(16) 2.331(16) 3.1208(19) 156.2(13) 7
O2 H2 O1 0.873(18) 1.816(19) 2.6620(16) 162.6(16) 6_565

loop_
_geom_torsion_atom_site_label_1
_geom_torsion_atom_site_label_2
_geom_torsion_atom_site_label_3
_geom_torsion_atom_site_label_4
_geom_torsion
O1 C1 C2 O2 165.89(11)
N1 C1 C2 O2 -15.21(15)
O1 C1 C2 C3 -70.62(15)
N1 C1 C2 C3 108.28(13)
O2 C2 C3 C4 -69.70(15)
C1 C2 C3 C4 164.82(12)
O2 C2 C3 C6 55.34(17)
C1 C2 C3 C6 -70.14(16)
C6 C3 C4 C5 121.0(2)
C2 C3 C4 C5 -114.4(2)
C12 C7 C8 C9 -0.2(3)
N1 C7 C8 C9 179.33(16)
C7 C8 C9 C10 0.3(3)
C8 C9 C10 C11 0.2(3)
C9 C10 C11 C12 -1.0(3)
C10 C11 C12 C7 1.1(2)
C8 C7 C12 C11 -0.5(2)
N1 C7 C12 C11 180.00(13)
O1 C1 N1 C7 -1.9(2)
C2 C1 N1 C7 179.29(11)
C8 C7 N1 C1 158.40(14)
C12 C7 N1 C1 -22.1(2)
